data_1559815
loop_
_publ_author_name
'Huang, Qi'
'Suravarapu, Sankar Rao'
'Renaud, Philippe'

_publ_section_title
;
 A Giese reaction for electron-rich alkenes.
;
_journal_issue 6
_journal_name_full 'Chemical science'
_journal_page_first 2225
_journal_page_last 2230
_journal_paper_doi 10.1039/d0sc06341j
_journal_volume 12
_journal_year 2020
_chemical_absolute_configuration ad
_chemical_formula_moiety 'C29 H46 O4 Si'
_chemical_formula_sum 'C29 H46 O4 Si'
_chemical_formula_weight 486.75
_chemical_name_systematic
'Ethyl 2-((8R,9S,13S,14S,16S,17S)-17-((tert-butyldimethylsilyl)oxy)-3-methoxy- 13-methyl-7,8,9,11,12,13,14,15,16,17-decahydro-6H-cyclopenta[a]phenanthren-16-yl)acetate'
_space_group_crystal_system triclinic
_space_group_IT_number 1
_space_group_name_Hall 'P 1'
_space_group_name_H-M_alt 'P 1'
_atom_sites_solution_hydrogens geom
_atom_sites_solution_primary dual
_audit_creation_date 2020-08-07
_audit_creation_method
;
Olex2 1.3-ac4
(compiled 2019.04.23 svn.r3594 for Rigaku Oxford Diffraction, GUI svn.r5739)
;
_audit_update_record
;
2020-09-10 deposited with the CCDC.	2020-12-17 downloaded from the CCDC.
;
_cell_angle_alpha 101.7853(5)
_cell_angle_beta 91.4615(5)
_cell_angle_gamma 98.5773(5)
_cell_formula_units_Z 2
_cell_length_a 6.44725(4)
_cell_length_b 10.18619(6)
_cell_length_c 22.76512(12)
_cell_measurement_reflns_used 24477
_cell_measurement_temperature 173.00(10)
_cell_measurement_theta_max 78.7530
_cell_measurement_theta_min 3.9610
_cell_volume 1444.746(15)
_computing_cell_refinement 'CrysAlisPro 1.171.40.61a (Rigaku OD, 2019)'
_computing_data_collection 'CrysAlisPro 1.171.40.61a (Rigaku OD, 2019)'
_computing_data_reduction 'CrysAlisPro 1.171.40.61a (Rigaku OD, 2019)'
_computing_molecular_graphics 'Olex2 (Dolomanov et al., 2009)'
_computing_publication_material 'Olex2 (Dolomanov et al., 2009)'
_computing_structure_refinement 'ShelXL (Sheldrick, 2015)'
_computing_structure_solution 'ShelXT (Sheldrick, 2015)'
_diffrn_ambient_environment N~2~
_diffrn_ambient_temperature 173.00(10)
_diffrn_detector 'Hybrid Pixel Array Detector'
_diffrn_detector_area_resol_mean 10.0000
_diffrn_detector_type HyPix
_diffrn_measured_fraction_theta_full 0.999
_diffrn_measured_fraction_theta_max 0.998
_diffrn_measurement_details
;
List of Runs (angles in degrees, time in seconds):

  # Type    Start    End  Width  t~exp~   \w     \q     \k     \f   Frames
#--------------------------------------------------------------------------
  1  \w    -56.00   8.00   0.50    1.00    --  -21.00 103.00 -66.00  128
  2  \w     42.00 107.00   0.50    5.00    --  113.25-103.00-168.00  130
  3  \w    106.00 171.00   0.50    5.00    --  113.25 103.00 -66.00  130
  4  \w    -68.00 -12.00   0.50    1.00    --  -21.00 125.00 -30.00  112
  5  \w    -68.00 -12.00   0.50    1.00    --  -21.00 125.00 -90.00  112
  6  \w    -93.00  -5.00   0.50    1.00    --  -21.00 -57.00-180.00  176
  7  \w    -26.00  23.00   0.50    1.00    --   47.89 -19.00 -90.00   98
  8  \w     33.00 121.00   0.50    1.00    --   47.89  57.00  30.00  176
  9  \w    -26.00  23.00   0.50    1.00    --   47.89 -19.00-180.00   98
 10  \w    -26.00  23.00   0.50    1.00    --   47.89 -19.00-120.00   98
 11  \w    -26.00  23.00   0.50    1.00    --   47.89 -19.00  60.00   98
 12  \w     15.00  84.00   0.50    1.00    --   47.89-103.00-168.00  138
 13  \w    101.00 171.00   0.50    5.00    --  113.25  30.00 120.00  140
 14  \w     42.00 102.00   0.50    5.00    --  113.25 -77.00 120.00  120
 15  \w     42.00  68.00   0.50    5.00    --  113.25 -61.00-150.00   52
 16  \w     42.00 106.00   0.50    5.00    --  113.25 -94.00 -30.00  128
 17  \w     91.00 171.00   0.50    5.00    --  113.25  77.00 -30.00  160
 18  \w     91.00 171.00   0.50    5.00    --  113.25  77.00-150.00  160
 19  \w     42.00 106.00   0.50    5.00    --  113.25 -94.00-180.00  128
 20  \w     42.00  68.00   0.50    5.00    --  113.25 -61.00 120.00   52
 21  \w     42.00  68.00   0.50    5.00    --  113.25 -61.00   0.00   52
 22  \w     42.00 106.00   0.50    5.00    --  113.25 -94.00  90.00  128
 23  \w     42.00  68.00   0.50    5.00    --  113.25 -61.00 -30.00   52
 24  \w     42.00 112.00   0.50    5.00    --  113.25-125.00  90.00  140
 25  \w    100.00 171.00   0.50    5.00    --  113.25  15.00-120.00  142
 26  \w     42.00 106.00   0.50    5.00    --  113.25 -94.00-150.00  128
 27  \w     97.00 171.00   0.50    5.00    --  113.25  61.00 150.00  148
 28  \w    100.00 171.00   0.50    5.00    --  113.25  15.00 -60.00  142
 29  \w     42.00 106.00   0.50    5.00    --  113.25 -94.00 -90.00  128
 30  \w    101.00 171.00   0.50    5.00    --  113.25  30.00 -90.00  140
 31  \w    101.00 171.00   0.50    5.00    --  113.25  45.00  30.00  140
 32  \w     42.00 112.00   0.50    5.00    --  113.25-125.00-180.00  140
 33  \w     42.00  68.00   0.50    5.00    --  113.25 -61.00  90.00   52
 34  \w     42.00 112.00   0.50    5.00    --  113.25-125.00  60.00  140
 35  \w     95.00 171.00   0.50    5.00    --  113.25 125.00 -30.00  152
 36  \w    101.00 171.00   0.50    5.00    --  113.25  30.00   0.00  140
 37  \w     42.00 112.00   0.50    5.00    --  113.25-125.00 120.00  140
 38  \w     97.00 171.00   0.50    5.00    --  113.25  61.00  90.00  148
 39  \w     42.00 106.00   0.50    5.00    --  113.25 -94.00 -60.00  128
 40  \w     42.00  68.00   0.50    5.00    --  113.25 -61.00-120.00   52
 41  \w     42.00 102.00   0.50    5.00    --  113.25 -77.00 -30.00  120
 42  \w     42.00  68.00   0.50    5.00    --  113.25 -61.00 -90.00   52
 43  \w    -68.00 -12.00   0.50    1.00    --  -21.00 125.00 150.00  112
 44  \w     26.00 121.00   0.50    1.00    --   47.89  77.00  90.00  190
 45  \w     33.00 121.00   0.50    1.00    --   47.89  57.00 -90.00  176
 46  \w     26.00 121.00   0.50    1.00    --   47.89  77.00-180.00  190
 47  \w     26.00 121.00   0.50    1.00    --   47.89  77.00  30.00  190
 48  \w     26.00 121.00   0.50    1.00    --   47.89  77.00 120.00  190
 49  \w     26.00 110.00   0.50    1.00    --   47.89  77.00-120.00  168
 50  \w     26.00 121.00   0.50    1.00    --   47.89  77.00 -60.00  190
;
_diffrn_measurement_device 'four-circle diffractometer'
_diffrn_measurement_device_type 'XtaLAB Synergy, Dualflex, HyPix'
_diffrn_measurement_method '\w scans'
_diffrn_orient_matrix_type 'CrysAlisPro convention (1999,Acta A55,543-557)'
_diffrn_orient_matrix_UB_11 -0.1729792000
_diffrn_orient_matrix_UB_12 0.0563513000
_diffrn_orient_matrix_UB_13 -0.0306044000
_diffrn_orient_matrix_UB_21 0.1145732000
_diffrn_orient_matrix_UB_22 -0.0200911000
_diffrn_orient_matrix_UB_23 -0.0589725000
_diffrn_orient_matrix_UB_31 -0.1246691000
_diffrn_orient_matrix_UB_32 -0.1445656000
_diffrn_orient_matrix_UB_33 -0.0195065000
_diffrn_radiation_monochromator mirror
_diffrn_radiation_probe x-ray
_diffrn_radiation_type 'Cu K\a'
_diffrn_radiation_wavelength 1.54184
_diffrn_reflns_av_R_equivalents 0.0301
_diffrn_reflns_av_unetI/netI 0.0277
_diffrn_reflns_Laue_measured_fraction_full 0.999
_diffrn_reflns_Laue_measured_fraction_max 0.998
_diffrn_reflns_limit_h_max 8
_diffrn_reflns_limit_h_min -8
_diffrn_reflns_limit_k_max 11
_diffrn_reflns_limit_k_min -12
_diffrn_reflns_limit_l_max 28
_diffrn_reflns_limit_l_min -28
_diffrn_reflns_number 29329
_diffrn_reflns_point_group_measured_fraction_full 0.858
_diffrn_reflns_point_group_measured_fraction_max 0.840
_diffrn_reflns_theta_full 67.684
_diffrn_reflns_theta_max 74.501
_diffrn_reflns_theta_min 3.974
_diffrn_source 'micro-focus sealed X-ray tube'
_diffrn_source_type 'PhotonJet (Cu) X-ray Source'
_exptl_absorpt_coefficient_mu 0.945
_exptl_absorpt_correction_T_max 1.000
_exptl_absorpt_correction_T_min 0.590
_exptl_absorpt_correction_type gaussian
_exptl_absorpt_process_details
;
CrysAlisPro 1.171.40.61a (Rigaku Oxford Diffraction, 2019)
Numerical absorption correction based on gaussian integration over
			a multifaceted crystal model
Empirical absorption correction using spherical harmonics,
 implemented in SCALE3 ABSPACK scaling algorithm.
;
_exptl_crystal_colour 'clear whiteish colourless'
_exptl_crystal_colour_lustre clear
_exptl_crystal_colour_modifier whiteish
_exptl_crystal_colour_primary colourless
_exptl_crystal_density_diffrn 1.119
_exptl_crystal_description needle
_exptl_crystal_F_000 532
_exptl_crystal_recrystallization_method 'Re-crystallisation from solvent: Diethylether'
_exptl_crystal_size_max 0.251
_exptl_crystal_size_mid 0.074
_exptl_crystal_size_min 0.045
_refine_diff_density_max 0.565
_refine_diff_density_min -0.291
_refine_diff_density_rms 0.045
_refine_ls_abs_structure_details
;
 Flack x determined using 3694 quotients [(I+)-(I-)]/[(I+)+(I-)]
 (Parsons, Flack and Wagner, Acta Cryst. B69 (2013) 249-259).
;
_refine_ls_abs_structure_Flack 0.01(2)
_refine_ls_extinction_method none
_refine_ls_goodness_of_fit_ref 1.081
_refine_ls_hydrogen_treatment constr
_refine_ls_matrix_type full
_refine_ls_number_parameters 629
_refine_ls_number_reflns 9878
_refine_ls_number_restraints 3
_refine_ls_restrained_S_all 1.081
_refine_ls_R_factor_all 0.0528
_refine_ls_R_factor_gt 0.0501
_refine_ls_shift/su_max 0.000
_refine_ls_shift/su_mean 0.000
_refine_ls_structure_factor_coef Fsqd
_refine_ls_weighting_details 'w=1/[\s^2^(Fo^2^)+(0.1029P)^2^+0.3937P] where P=(Fo^2^+2Fc^2^)/3'
_refine_ls_weighting_scheme calc
_refine_ls_wR_factor_gt 0.1380
_refine_ls_wR_factor_ref 0.1512
_reflns_Friedel_coverage 0.683
_reflns_Friedel_fraction_full 0.717
_reflns_Friedel_fraction_max 0.682
_reflns_number_gt 9500
_reflns_number_total 9878
_reflns_threshold_expression 'I > 2\s(I)'
_cod_data_source_file d0sc06341j2.cif
_cod_data_source_block 20pr012_absorption
_cod_depositor_comments
;Adding full bibliography for 1559814--1559816.cif.

 Adding full bibliography for 1559814--1559816.cif.
;
_cod_database_code 1559815
_shelx_shelxl_version_number 2016/4
_chemical_oxdiff_formula C29H46O4Si
_shelx_space_group_comment
;
The symmetry employed for this shelxl refinement is uniquely defined
by the following loop, which should always be used as a source of
symmetry information in preference to the above space-group names.
They are only intended as comments.
;
_diffrn_oxdiff_digest_frames
;
013244d805f3bce19929e5bf7ae48919fa0644402f9
;
_reflns_odcompleteness_completeness 99.80
_reflns_odcompleteness_iscentric 1
_reflns_odcompleteness_theta 74.33
_olex2_refinement_description
;
1. Fixed Uiso
 At 1.2 times of:
  All C(H) groups, All C(H,H) groups
 At 1.5 times of:
  All C(H,H,H) groups
2.a Ternary CH refined with riding coordinates:
 C17B(H17C), C10B(H10C), C11B(H11C), C9B(H9B), C8A(H8A), C15A(H15A),
 C16B(H16B), C7A(H7A), C16A(H16A), C14A(H14A)
2.b Secondary CH2 refined with riding coordinates:
 C15B(H15B,H15C), C11A(H11A,H11B), C12A(H12A,H12B), C14B(H14B,H14C), C8B(H8BA,
 H8BB), C13B(H13A,H13B), C7B(H7BA,H7BB), C9A(H9AA,H9AB), C20B(H20C,H20D),
 C10A(H10A,H10B), C17A(H17A,H17B), C22B(H22C,H22D), C20A(H20A,H20B), C22A(H22A,
 H22B)
2.c Aromatic/amide H refined with riding coordinates:
 C6A(H6A), C2B(H2B), C6B(H6B), C5B(H5B), C2A(H2A), C3A(H3A)
2.d Idealised Me refined as rotating group:
 C18B(H18D,H18E,H18F), C19B(H19D,H19E,H19F), C18A(H18A,H18B,H18C), C19A(H19A,
 H19B,H19C), C24B(H24D,H24E,H24F), C27A(H27A,H27B,H27C), C28A(H28A,H28B,H28C),
 C24A(H24A,H24B,H24C), C29A(H29A,H29B,H29C), C28B(H28D,H28E,H28F), C25A(H25A,
 H25B,H25C), C25B(H25D,H25E,H25F), C29B(H29D,H29E,H29F), C27B(H27D,H27E,H27F),
 C23B(H23D,H23E,H23F), C23A(H23A,H23B,H23C)
;
_olex2_submission_special_instructions 'No special instructions were received'
_oxdiff_exptl_absorpt_empirical_details
;
Empirical correction (ABSPACK) includes:
- Absorption correction using spherical harmonics
- Frame scaling
;
_oxdiff_exptl_absorpt_empirical_full_max 2.245
_oxdiff_exptl_absorpt_empirical_full_min 0.718

loop_
_space_group_symop_operation_xyz
'x, y, z'

loop_
_atom_site_label
_atom_site_type_symbol
_atom_site_fract_x
_atom_site_fract_y
_atom_site_fract_z
_atom_site_U_iso_or_equiv
_atom_site_adp_type
_atom_site_occupancy
_atom_site_site_symmetry_order
_atom_site_calc_flag
_atom_site_refinement_flags_posn
_atom_site_refinement_flags_adp
_atom_site_refinement_flags_occupancy
_atom_site_disorder_assembly
_atom_site_disorder_group
Si1A Si 0.06463(15) 0.28762(10) 0.80054(5) 0.0401(2) Uani 1 1 d . . . . .
Si52 Si 0.60393(14) 0.38814(12) 0.09700(4) 0.0421(3) Uani 1 1 d . . . . .
O65 O 0.9961(4) 0.1472(3) 0.58220(11) 0.0358(5) Uani 1 1 d . . . . .
O51 O 0.4763(4) 0.3776(3) 0.15773(11) 0.0375(5) Uani 1 1 d . . . . .
O4A O 0.2707(4) 0.3725(3) 0.77564(12) 0.0399(6) Uani 1 1 d . . . . .
O61 O 0.1868(5) 0.8527(3) 0.24515(15) 0.0496(7) Uani 1 1 d . . . . .
O1A O 0.3324(5) 0.8677(3) 0.38850(12) 0.0475(7) Uani 1 1 d . . . . .
O64 O 0.0028(4) 0.6658(3) 0.26697(15) 0.0464(7) Uani 1 1 d . . . . .
C17B C 0.5273(5) 0.4484(4) 0.21845(14) 0.0307(7) Uani 1 1 d . . . . .
H17C H 0.651449 0.517660 0.219707 0.037 Uiso 1 1 calc R . . . .
C10B C 0.8027(5) 0.3468(3) 0.37419(14) 0.0277(6) Uani 1 1 d . . . . .
H10C H 0.905251 0.429537 0.377090 0.033 Uiso 1 1 calc R . . . .
C13A C 0.3099(5) 0.5172(3) 0.69907(15) 0.0313(7) Uani 1 1 d . . . . .
C15B C 0.3555(5) 0.5142(4) 0.31291(14) 0.0317(7) Uani 1 1 d . . . . .
H15B H 0.364903 0.604782 0.337571 0.038 Uiso 1 1 calc R . . . .
H15C H 0.233059 0.457257 0.323137 0.038 Uiso 1 1 calc R . . . .
C1B C 0.9540(5) 0.1870(3) 0.52976(15) 0.0304(6) Uani 1 1 d . . . . .
C12B C 0.5689(5) 0.3559(3) 0.26139(14) 0.0284(6) Uani 1 1 d . . . . .
C11B C 0.5554(5) 0.4544(3) 0.32175(14) 0.0277(6) Uani 1 1 d . . . . .
H11C H 0.673230 0.528801 0.324642 0.033 Uiso 1 1 calc R . . . .
C4A C 0.2842(5) 0.7315(3) 0.54988(15) 0.0308(6) Uani 1 1 d . . . . .
C6A C 0.4852(6) 0.8640(4) 0.48730(17) 0.0370(7) Uani 1 1 d . . . . .
H6A H 0.606300 0.921381 0.481864 0.044 Uiso 1 1 calc R . . . .
C21B C 0.1603(6) 0.7234(4) 0.25085(16) 0.0348(7) Uani 1 1 d . . . . .
C9B C 0.5839(5) 0.3908(3) 0.37593(14) 0.0271(6) Uani 1 1 d . . . . .
H9B H 0.477143 0.309840 0.372164 0.032 Uiso 1 1 calc R . . . .
C11A C 0.1228(5) 0.5475(4) 0.60402(16) 0.0353(7) Uani 1 1 d . . . . .
H11A H 0.188067 0.482198 0.576373 0.042 Uiso 1 1 calc R . . . .
H11B H -0.016033 0.548018 0.586733 0.042 Uiso 1 1 calc R . . . .
C2B C 0.7963(5) 0.2676(3) 0.53114(14) 0.0298(6) Uani 1 1 d . . . . .
H2B H 0.723637 0.286889 0.565834 0.036 Uiso 1 1 calc R . . . .
C3B C 0.7458(5) 0.3198(3) 0.48154(15) 0.0285(6) Uani 1 1 d . . . . .
C5A C 0.4662(5) 0.8180(4) 0.54130(17) 0.0351(7) Uani 1 1 d . . . . .
C8A C 0.4617(5) 0.7039(3) 0.64637(15) 0.0318(7) Uani 1 1 d . . . . .
H8A H 0.546089 0.639212 0.624753 0.038 Uiso 1 1 calc R . . . .
C12A C 0.0993(5) 0.4999(4) 0.66393(16) 0.0340(7) Uani 1 1 d . . . . .
H12A H 0.005696 0.551583 0.688267 0.041 Uiso 1 1 calc R . . . .
H12B H 0.036051 0.404926 0.655801 0.041 Uiso 1 1 calc R . . . .
C4B C 0.8502(5) 0.2880(3) 0.42877(14) 0.0286(6) Uani 1 1 d . . . . .
O2A O 0.9027(7) 0.7004(5) 0.8615(2) 0.0775(11) Uani 1 1 d . . . . .
C14B C 0.8327(5) 0.2527(3) 0.31411(14) 0.0304(7) Uani 1 1 d . . . . .
H14B H 0.976319 0.234828 0.313602 0.036 Uiso 1 1 calc R . . . .
H14C H 0.740611 0.166743 0.310877 0.036 Uiso 1 1 calc R . . . .
C1A C 0.3277(6) 0.8258(4) 0.44216(16) 0.0357(7) Uani 1 1 d . . . . .
C6B C 1.0564(5) 0.1534(4) 0.47737(16) 0.0355(7) Uani 1 1 d . . . . .
H6B H 1.158666 0.097392 0.475331 0.043 Uiso 1 1 calc R . . . .
C15A C 0.3019(6) 0.5071(4) 0.76565(16) 0.0389(8) Uani 1 1 d . . . . .
H15A H 0.191423 0.555289 0.784134 0.047 Uiso 1 1 calc R . . . .
C8B C 0.5657(5) 0.4851(4) 0.43572(15) 0.0317(7) Uani 1 1 d . . . . .
H8BA H 0.433269 0.519383 0.435537 0.038 Uiso 1 1 calc R . . . .
H8BB H 0.678486 0.561877 0.441695 0.038 Uiso 1 1 calc R . . . .
C16B C 0.3433(5) 0.5178(4) 0.24521(14) 0.0307(7) Uani 1 1 d . . . . .
H16B H 0.210897 0.463020 0.226739 0.037 Uiso 1 1 calc R . . . .
C18B C 0.3968(5) 0.2308(4) 0.25008(15) 0.0328(7) Uani 1 1 d . . . . .
H18D H 0.261457 0.259210 0.249648 0.049 Uiso 1 1 calc GR . . . .
H18E H 0.407337 0.181505 0.281475 0.049 Uiso 1 1 calc GR . . . .
H18F H 0.413904 0.173326 0.212046 0.049 Uiso 1 1 calc GR . . . .
C13B C 0.7859(5) 0.3132(4) 0.25964(14) 0.0293(6) Uani 1 1 d . . . . .
H13A H 0.891503 0.391526 0.259288 0.035 Uiso 1 1 calc R . . . .
H13B H 0.793266 0.246446 0.222988 0.035 Uiso 1 1 calc R . . . .
C5B C 1.0037(5) 0.2048(4) 0.42772(16) 0.0352(7) Uani 1 1 d . . . . .
H5B H 1.073384 0.182816 0.392649 0.042 Uiso 1 1 calc R . . . .
C2A C 0.1479(6) 0.7390(4) 0.45010(16) 0.0370(7) Uani 1 1 d . . . . .
H2A H 0.041160 0.711863 0.419883 0.044 Uiso 1 1 calc R . . . .
C3A C 0.1282(6) 0.6928(4) 0.50324(16) 0.0341(7) Uani 1 1 d . . . . .
H3A H 0.007398 0.634254 0.507964 0.041 Uiso 1 1 calc R . . . .
C7B C 0.5775(5) 0.4104(4) 0.48706(15) 0.0323(7) Uani 1 1 d . . . . .
H7BA H 0.604401 0.476791 0.524658 0.039 Uiso 1 1 calc R . . . .
H7BB H 0.442201 0.355315 0.488653 0.039 Uiso 1 1 calc R . . . .
C9A C 0.5812(6) 0.8464(4) 0.65088(17) 0.0394(8) Uani 1 1 d . . . . .
H9AA H 0.706206 0.860011 0.677423 0.047 Uiso 1 1 calc R . . . .
H9AB H 0.493724 0.912833 0.667570 0.047 Uiso 1 1 calc R . . . .
C7A C 0.2521(5) 0.6876(4) 0.60963(15) 0.0327(7) Uani 1 1 d . . . . .
H7A H 0.170405 0.751686 0.632919 0.039 Uiso 1 1 calc R . . . .
C26A C 0.1526(7) 0.1270(4) 0.81293(18) 0.0430(8) Uani 1 1 d . . . . .
C16A C 0.5200(7) 0.5832(4) 0.79390(19) 0.0468(9) Uani 1 1 d . . . . .
H16A H 0.616900 0.516706 0.789490 0.056 Uiso 1 1 calc R . . . .
C14A C 0.4142(6) 0.6661(4) 0.70639(15) 0.0342(7) Uani 1 1 d . . . . .
H14A H 0.311409 0.722037 0.724216 0.041 Uiso 1 1 calc R . . . .
C19B C 1.1581(7) 0.0662(4) 0.58145(18) 0.0422(8) Uani 1 1 d . . . . .
H19D H 1.120355 -0.016463 0.551813 0.063 Uiso 1 1 calc GR . . . .
H19E H 1.175982 0.045107 0.620298 0.063 Uiso 1 1 calc GR . . . .
H19F H 1.287092 0.115252 0.571713 0.063 Uiso 1 1 calc GR . . . .
C20B C 0.3542(6) 0.6606(4) 0.23334(18) 0.0375(7) Uani 1 1 d . . . . .
H20C H 0.476200 0.718181 0.255662 0.045 Uiso 1 1 calc R . . . .
H20D H 0.372680 0.657160 0.190922 0.045 Uiso 1 1 calc R . . . .
C21A C 0.7460(9) 0.7089(5) 0.8890(2) 0.0554(11) Uani 1 1 d . . . . .
C10A C 0.6432(6) 0.8655(4) 0.58871(18) 0.0401(8) Uani 1 1 d . . . . .
H10A H 0.693501 0.960966 0.590714 0.048 Uiso 1 1 calc R . . . .
H10B H 0.758133 0.815972 0.577021 0.048 Uiso 1 1 calc R . . . .
C18A C 0.4445(6) 0.4159(4) 0.66648(17) 0.0377(8) Uani 1 1 d . . . . .
H18A H 0.397027 0.327618 0.674341 0.057 Uiso 1 1 calc GR . . . .
H18B H 0.588814 0.444941 0.680683 0.057 Uiso 1 1 calc GR . . . .
H18C H 0.431729 0.411914 0.624014 0.057 Uiso 1 1 calc GR . . . .
C17A C 0.5940(7) 0.6854(4) 0.75433(18) 0.0443(9) Uani 1 1 d . . . . .
H17A H 0.617480 0.777566 0.777921 0.053 Uiso 1 1 calc R . . . .
H17B H 0.723110 0.665991 0.735909 0.053 Uiso 1 1 calc R . . . .
C19A C 0.5141(9) 0.9567(6) 0.3790(2) 0.0653(14) Uani 1 1 d . . . . .
H19A H 0.496179 0.982502 0.341196 0.098 Uiso 1 1 calc GR . . . .
H19B H 0.634540 0.911376 0.378731 0.098 Uiso 1 1 calc GR . . . .
H19C H 0.534453 1.036270 0.410811 0.098 Uiso 1 1 calc GR . . . .
C22B C 0.0088(8) 0.9233(5) 0.2581(3) 0.0596(12) Uani 1 1 d . . . . .
H22C H 0.058728 1.018796 0.274540 0.072 Uiso 1 1 calc R . . . .
H22D H -0.071909 0.886542 0.288112 0.072 Uiso 1 1 calc R . . . .
C26B C 0.5644(8) 0.2099(6) 0.0499(2) 0.0631(13) Uani 1 1 d . . . . .
O3A O 0.7375(10) 0.7716(7) 0.9424(2) 0.115(2) Uani 1 1 d . . . . .
C24B C 0.8899(7) 0.4545(7) 0.1152(2) 0.0645(14) Uani 1 1 d . . . . .
H24D H 0.905836 0.542154 0.141699 0.097 Uiso 1 1 calc GR . . . .
H24E H 0.958220 0.462291 0.078790 0.097 Uiso 1 1 calc GR . . . .
H24F H 0.952276 0.393091 0.134363 0.097 Uiso 1 1 calc GR . . . .
C27A C 0.2087(11) 0.0440(6) 0.7540(2) 0.0679(14) Uani 1 1 d . . . . .
H27A H 0.088322 0.021883 0.726044 0.102 Uiso 1 1 calc GR . . . .
H27B H 0.251749 -0.038134 0.760810 0.102 Uiso 1 1 calc GR . . . .
H27C H 0.321521 0.095715 0.737769 0.102 Uiso 1 1 calc GR . . . .
C28A C -0.0265(11) 0.0439(6) 0.8394(3) 0.0760(17) Uani 1 1 d . . . . .
H28A H -0.051428 0.092476 0.878658 0.114 Uiso 1 1 calc GR . . . .
H28B H 0.012076 -0.042181 0.842203 0.114 Uiso 1 1 calc GR . . . .
H28C H -0.151907 0.029368 0.813711 0.114 Uiso 1 1 calc GR . . . .
C20A C 0.5209(10) 0.6456(6) 0.8594(2) 0.0667(13) Uani 1 1 d . . . . .
H20A H 0.459584 0.576701 0.880360 0.080 Uiso 1 1 calc R . . . .
H20B H 0.432911 0.716054 0.864515 0.080 Uiso 1 1 calc R . . . .
C24A C -0.1615(7) 0.2418(7) 0.7427(3) 0.0713(16) Uani 1 1 d . . . . .
H24A H -0.226647 0.320334 0.742149 0.107 Uiso 1 1 calc GR . . . .
H24B H -0.262345 0.171424 0.752647 0.107 Uiso 1 1 calc GR . . . .
H24C H -0.111102 0.210101 0.703885 0.107 Uiso 1 1 calc GR . . . .
C29A C 0.3463(9) 0.1623(7) 0.8562(3) 0.0741(16) Uani 1 1 d . . . . .
H29A H 0.452740 0.221546 0.841338 0.111 Uiso 1 1 calc GR . . . .
H29B H 0.398768 0.080618 0.859624 0.111 Uiso 1 1 calc GR . . . .
H29C H 0.309605 0.207000 0.895017 0.111 Uiso 1 1 calc GR . . . .
C28B C 0.6841(9) 0.2070(8) -0.0076(2) 0.082(2) Uani 1 1 d . . . . .
H28D H 0.645844 0.274709 -0.027771 0.123 Uiso 1 1 calc GR . . . .
H28E H 0.648899 0.118967 -0.033667 0.123 Uiso 1 1 calc GR . . . .
H28F H 0.832524 0.225333 0.002538 0.123 Uiso 1 1 calc GR . . . .
C25A C -0.0149(12) 0.3879(6) 0.8720(3) 0.0797(19) Uani 1 1 d . . . . .
H25A H 0.098088 0.404254 0.902134 0.120 Uiso 1 1 calc GR . . . .
H25B H -0.136852 0.338062 0.885135 0.120 Uiso 1 1 calc GR . . . .
H25C H -0.046758 0.473050 0.865392 0.120 Uiso 1 1 calc GR . . . .
C25B C 0.4882(10) 0.5028(9) 0.0559(3) 0.083(2) Uani 1 1 d . . . . .
H25D H 0.342966 0.467142 0.044797 0.124 Uiso 1 1 calc GR . . . .
H25E H 0.562770 0.508895 0.020299 0.124 Uiso 1 1 calc GR . . . .
H25F H 0.499293 0.591537 0.081278 0.124 Uiso 1 1 calc GR . . . .
C29B C 0.6505(14) 0.1134(8) 0.0848(3) 0.090(2) Uani 1 1 d . . . . .
H29D H 0.796086 0.146297 0.096578 0.135 Uiso 1 1 calc GR . . . .
H29E H 0.636659 0.024296 0.059577 0.135 Uiso 1 1 calc GR . . . .
H29F H 0.572674 0.109380 0.119920 0.135 Uiso 1 1 calc GR . . . .
C27B C 0.3312(11) 0.1627(10) 0.0329(3) 0.100(3) Uani 1 1 d . . . . .
H27D H 0.255237 0.165402 0.068777 0.150 Uiso 1 1 calc GR . . . .
H27E H 0.310628 0.071459 0.009608 0.150 Uiso 1 1 calc GR . . . .
H27F H 0.280871 0.221472 0.009725 0.150 Uiso 1 1 calc GR . . . .
C23B C -0.1273(11) 0.9091(8) 0.2033(4) 0.0866(19) Uani 1 1 d . . . . .
H23D H -0.044398 0.937159 0.172339 0.130 Uiso 1 1 calc GR . . . .
H23E H -0.234724 0.965014 0.212010 0.130 Uiso 1 1 calc GR . . . .
H23F H -0.191229 0.815963 0.190070 0.130 Uiso 1 1 calc GR . . . .
C22A C 0.9376(14) 0.8323(11) 0.9736(4) 0.108(3) Uani 1 1 d . . . . .
H22A H 1.039356 0.851941 0.944699 0.130 Uiso 1 1 calc R . . . .
H22B H 0.922901 0.917250 1.000351 0.130 Uiso 1 1 calc R . . . .
C23A C 1.0109(19) 0.7446(12) 1.0072(5) 0.144(5) Uani 1 1 d . . . . .
H23A H 1.011939 0.657373 0.981515 0.216 Uiso 1 1 calc GR . . . .
H23B H 0.919769 0.734641 1.039263 0.216 Uiso 1 1 calc GR . . . .
H23C H 1.150694 0.782154 1.023736 0.216 Uiso 1 1 calc GR . . . .

loop_
_atom_site_aniso_label
_atom_site_aniso_U_11
_atom_site_aniso_U_22
_atom_site_aniso_U_33
_atom_site_aniso_U_23
_atom_site_aniso_U_13
_atom_site_aniso_U_12
Si1A 0.0430(5) 0.0435(6) 0.0393(5) 0.0167(4) 0.0113(4) 0.0120(4)
Si52 0.0306(5) 0.0683(7) 0.0293(4) 0.0140(4) 0.0049(3) 0.0078(4)
O65 0.0429(13) 0.0334(13) 0.0337(12) 0.0100(10) 0.0047(10) 0.0099(10)
O51 0.0314(12) 0.0498(15) 0.0298(11) 0.0060(10) 0.0050(9) 0.0044(11)
O4A 0.0467(14) 0.0355(14) 0.0395(13) 0.0120(11) 0.0062(11) 0.0069(11)
O61 0.0451(15) 0.0365(15) 0.0718(19) 0.0171(14) 0.0161(13) 0.0107(12)
O1A 0.0618(18) 0.0383(15) 0.0394(14) 0.0135(12) 0.0043(12) -0.0093(13)
O64 0.0338(13) 0.0357(14) 0.0704(19) 0.0122(13) 0.0108(12) 0.0048(11)
C17B 0.0269(15) 0.0360(18) 0.0285(15) 0.0066(13) 0.0032(11) 0.0027(13)
C10B 0.0247(14) 0.0286(16) 0.0298(15) 0.0052(12) 0.0058(11) 0.0045(12)
C13A 0.0319(16) 0.0292(16) 0.0319(16) 0.0041(13) 0.0052(12) 0.0045(13)
C15B 0.0302(16) 0.0351(18) 0.0289(15) 0.0028(13) 0.0043(12) 0.0075(14)
C1B 0.0316(15) 0.0235(15) 0.0340(16) 0.0057(13) 0.0014(12) -0.0019(12)
C12B 0.0250(15) 0.0296(17) 0.0291(15) 0.0048(13) 0.0054(11) 0.0008(12)
C11B 0.0244(14) 0.0272(16) 0.0306(15) 0.0055(12) 0.0031(11) 0.0020(11)
C4A 0.0306(15) 0.0224(15) 0.0388(17) 0.0062(13) 0.0066(12) 0.0019(12)
C6A 0.0374(17) 0.0275(17) 0.0425(19) 0.0051(14) 0.0091(14) -0.0047(14)
C21B 0.0388(18) 0.0299(17) 0.0328(16) 0.0007(13) 0.0012(13) 0.0039(14)
C9B 0.0226(14) 0.0287(16) 0.0283(14) 0.0023(12) 0.0034(11) 0.0037(12)
C11A 0.0314(16) 0.0365(19) 0.0370(17) 0.0100(14) 0.0010(13) -0.0009(14)
C2B 0.0326(16) 0.0257(16) 0.0284(15) 0.0015(12) 0.0043(12) 0.0017(13)
C3B 0.0251(14) 0.0249(15) 0.0322(15) 0.0009(12) 0.0034(11) 0.0008(12)
C5A 0.0335(17) 0.0263(16) 0.0437(18) 0.0064(14) 0.0065(14) -0.0004(13)
C8A 0.0311(16) 0.0269(16) 0.0352(16) 0.0035(13) 0.0010(12) 0.0017(13)
C12A 0.0333(16) 0.0304(17) 0.0374(17) 0.0088(14) 0.0042(13) -0.0008(13)
C4B 0.0256(14) 0.0300(17) 0.0280(15) 0.0030(13) 0.0038(11) 0.0010(12)
O2A 0.080(3) 0.072(3) 0.076(2) 0.008(2) -0.018(2) 0.010(2)
C14B 0.0283(15) 0.0315(17) 0.0315(15) 0.0044(13) 0.0096(12) 0.0070(13)
C1A 0.0467(18) 0.0262(16) 0.0332(17) 0.0048(13) 0.0093(13) 0.0029(14)
C6B 0.0339(17) 0.0355(18) 0.0390(18) 0.0083(15) 0.0045(13) 0.0106(14)
C15A 0.049(2) 0.0314(18) 0.0367(18) 0.0071(14) 0.0056(15) 0.0088(15)
C8B 0.0328(16) 0.0293(17) 0.0324(16) 0.0020(13) 0.0036(12) 0.0085(13)
C16B 0.0250(14) 0.0353(18) 0.0316(15) 0.0079(13) 0.0024(11) 0.0031(13)
C18B 0.0299(16) 0.0338(18) 0.0309(15) 0.0020(13) 0.0065(12) -0.0013(13)
C13B 0.0260(15) 0.0327(17) 0.0293(14) 0.0063(13) 0.0074(11) 0.0045(12)
C5B 0.0346(17) 0.0394(19) 0.0345(16) 0.0089(14) 0.0091(13) 0.0120(14)
C2A 0.0398(18) 0.0293(17) 0.0386(18) 0.0052(14) 0.0004(14) -0.0018(14)
C3A 0.0348(17) 0.0274(16) 0.0394(17) 0.0089(14) 0.0062(13) -0.0012(13)
C7B 0.0314(16) 0.0361(18) 0.0293(15) 0.0024(13) 0.0066(12) 0.0106(14)
C9A 0.0399(19) 0.0319(19) 0.0413(19) 0.0033(15) -0.0026(15) -0.0033(15)
C7A 0.0318(16) 0.0295(17) 0.0354(17) 0.0055(14) 0.0031(13) 0.0022(13)
C26A 0.051(2) 0.040(2) 0.0412(19) 0.0169(16) 0.0066(16) 0.0054(17)
C16A 0.057(2) 0.037(2) 0.043(2) 0.0056(16) -0.0077(17) 0.0034(17)
C14A 0.0377(18) 0.0290(17) 0.0332(16) 0.0010(13) 0.0015(13) 0.0043(14)
C19B 0.046(2) 0.039(2) 0.0433(19) 0.0115(16) -0.0024(15) 0.0121(16)
C20B 0.0301(16) 0.040(2) 0.0450(18) 0.0145(16) 0.0053(13) 0.0049(14)
C21A 0.070(3) 0.044(2) 0.050(2) 0.0081(19) 0.007(2) 0.005(2)
C10A 0.0340(18) 0.0366(19) 0.046(2) 0.0087(16) 0.0038(14) -0.0079(14)
C18A 0.0409(19) 0.0326(18) 0.0408(18) 0.0063(15) 0.0066(14) 0.0103(15)
C17A 0.048(2) 0.038(2) 0.042(2) 0.0037(16) -0.0108(16) -0.0016(16)
C19A 0.078(3) 0.061(3) 0.049(2) 0.022(2) 0.007(2) -0.025(3)
C22B 0.058(3) 0.033(2) 0.093(4) 0.015(2) 0.021(2) 0.0162(19)
C26B 0.053(3) 0.093(4) 0.034(2) -0.006(2) 0.0113(18) 0.008(3)
O3A 0.109(4) 0.150(5) 0.061(3) -0.006(3) -0.014(2) -0.024(4)
C24B 0.038(2) 0.106(4) 0.044(2) 0.014(2) 0.0059(17) -0.007(2)
C27A 0.097(4) 0.051(3) 0.059(3) 0.010(2) 0.026(3) 0.022(3)
C28A 0.086(4) 0.057(3) 0.096(4) 0.039(3) 0.038(3) 0.011(3)
C20A 0.089(4) 0.064(3) 0.040(2) 0.006(2) -0.005(2) -0.001(3)
C24A 0.037(2) 0.108(5) 0.081(3) 0.053(3) 0.003(2) 0.007(2)
C29A 0.071(3) 0.095(4) 0.069(3) 0.040(3) -0.013(3) 0.026(3)
C28B 0.063(3) 0.143(6) 0.031(2) -0.006(3) 0.011(2) 0.017(3)
C25A 0.117(5) 0.065(3) 0.068(3) 0.020(3) 0.048(3) 0.033(3)
C25B 0.068(3) 0.128(6) 0.077(4) 0.067(4) 0.022(3) 0.032(3)
C29B 0.134(6) 0.081(4) 0.058(3) 0.001(3) 0.025(3) 0.041(4)
C27B 0.069(4) 0.134(6) 0.063(3) -0.023(4) 0.012(3) -0.033(4)
C23B 0.080(4) 0.083(4) 0.110(5) 0.032(4) 0.008(3) 0.040(4)
C22A 0.101(6) 0.125(7) 0.080(5) 0.002(4) -0.020(4) -0.014(5)
C23A 0.147(9) 0.136(8) 0.146(9) 0.075(7) -0.063(7) -0.041(7)

loop_
_atom_type_symbol
_atom_type_description
_atom_type_scat_dispersion_real
_atom_type_scat_dispersion_imag
_atom_type_scat_source
C C 0.0181 0.0091 'International Tables Vol C Tables 4.2.6.8 and 6.1.1.4'
H H 0.0000 0.0000 'International Tables Vol C Tables 4.2.6.8 and 6.1.1.4'
O O 0.0492 0.0322 'International Tables Vol C Tables 4.2.6.8 and 6.1.1.4'
Si Si 0.2541 0.3302 'International Tables Vol C Tables 4.2.6.8 and 6.1.1.4'

loop_
_exptl_crystal_face_index_h
_exptl_crystal_face_index_k
_exptl_crystal_face_index_l
_exptl_crystal_face_perp_dist
0 6 0 0.0348
0 -6 0 0.0149
0 6 4 0.0331
-4 0 3 0.1040
0 0 -14 0.0231
3 -3 -7 0.0894
3 -5 -1 0.0773
1 -5 11 0.0355
0 2 13 0.0203
-2 6 -3 0.0644

loop_
_geom_angle_atom_site_label_1
_geom_angle_atom_site_label_2
_geom_angle_atom_site_label_3
_geom_angle
_geom_angle_site_symmetry_1
_geom_angle_site_symmetry_3
_geom_angle_publ_flag
O4A Si1A C26A 105.12(16) . . ?
O4A Si1A C24A 111.02(19) . . ?
O4A Si1A C25A 110.7(3) . . ?
C24A Si1A C26A 108.7(3) . . ?
C25A Si1A C26A 110.9(2) . . ?
C25A Si1A C24A 110.2(3) . . ?
O51 Si52 C26B 105.50(19) . . ?
O51 Si52 C24B 111.84(17) . . ?
O51 Si52 C25B 109.5(2) . . ?
C24B Si52 C26B 110.9(3) . . ?
C25B Si52 C26B 110.0(3) . . ?
C25B Si52 C24B 109.0(3) . . ?
C1B O65 C19B 116.2(3) . . ?
C17B O51 Si52 129.8(2) . . ?
C15A O4A Si1A 129.5(2) . . ?
C21B O61 C22B 116.2(3) . . ?
C1A O1A C19A 117.1(3) . . ?
O51 C17B H17C 109.2 . . ?
O51 C17B C12B 113.7(3) . . ?
O51 C17B C16B 111.3(3) . . ?
C12B C17B H17C 109.2 . . ?
C12B C17B C16B 104.2(2) . . ?
C16B C17B H17C 109.2 . . ?
C9B C10B H10C 106.6 . . ?
C4B C10B H10C 106.6 . . ?
C4B C10B C9B 111.5(2) . . ?
C4B C10B C14B 113.2(3) . . ?
C14B C10B H10C 106.6 . . ?
C14B C10B C9B 112.0(3) . . ?
C12A C13A C15A 116.7(3) . . ?
C12A C13A C14A 107.8(3) . . ?
C12A C13A C18A 109.7(3) . . ?
C14A C13A C15A 99.9(3) . . ?
C18A C13A C15A 109.5(3) . . ?
C18A C13A C14A 113.0(3) . . ?
H15B C15B H15C 108.9 . . ?
C11B C15B H15B 110.9 . . ?
C11B C15B H15C 110.9 . . ?
C11B C15B C16B 104.4(2) . . ?
C16B C15B H15B 110.9 . . ?
C16B C15B H15C 110.9 . . ?
O65 C1B C2B 115.8(3) . . ?
O65 C1B C6B 124.7(3) . . ?
C6B C1B C2B 119.5(3) . . ?
C17B C12B C11B 99.2(3) . . ?
C18B C12B C17B 109.4(3) . . ?
C18B C12B C11B 113.4(3) . . ?
C13B C12B C17B 115.4(3) . . ?
C13B C12B C11B 108.5(3) . . ?
C13B C12B C18B 110.5(3) . . ?
C15B C11B C12B 103.8(2) . . ?
C15B C11B H11C 106.5 . . ?
C12B C11B H11C 106.5 . . ?
C9B C11B C15B 119.8(2) . . ?
C9B C11B C12B 113.0(3) . . ?
C9B C11B H11C 106.5 . . ?
C5A C4A C7A 121.0(3) . . ?
C3A C4A C5A 117.9(3) . . ?
C3A C4A C7A 121.0(3) . . ?
C5A C6A H6A 119.3 . . ?
C1A C6A H6A 119.3 . . ?
C1A C6A C5A 121.3(3) . . ?
O61 C21B C20B 110.6(3) . . ?
O64 C21B O61 124.1(3) . . ?
O64 C21B C20B 125.3(3) . . ?
C10B C9B H9B 108.6 . . ?
C11B C9B C10B 107.6(2) . . ?
C11B C9B H9B 108.6 . . ?
C8B C9B C10B 109.4(3) . . ?
C8B C9B C11B 113.8(3) . . ?
C8B C9B H9B 108.6 . . ?
H11A C11A H11B 107.6 . . ?
C12A C11A H11A 108.7 . . ?
C12A C11A H11B 108.7 . . ?
C7A C11A H11A 108.7 . . ?
C7A C11A H11B 108.7 . . ?
C7A C11A C12A 114.3(3) . . ?
C1B C2B H2B 119.4 . . ?
C3B C2B C1B 121.2(3) . . ?
C3B C2B H2B 119.4 . . ?
C2B C3B C4B 119.6(3) . . ?
C2B C3B C7B 118.3(3) . . ?
C4B C3B C7B 122.1(3) . . ?
C4A C5A C6A 119.7(3) . . ?
C4A C5A C10A 122.0(3) . . ?
C6A C5A C10A 118.2(3) . . ?
C9A C8A H8A 108.1 . . ?
C9A C8A C7A 109.6(3) . . ?
C7A C8A H8A 108.1 . . ?
C14A C8A H8A 108.1 . . ?
C14A C8A C9A 114.8(3) . . ?
C14A C8A C7A 108.1(3) . . ?
C13A C12A C11A 112.1(3) . . ?
C13A C12A H12A 109.2 . . ?
C13A C12A H12B 109.2 . . ?
C11A C12A H12A 109.2 . . ?
C11A C12A H12B 109.2 . . ?
H12A C12A H12B 107.9 . . ?
C3B C4B C10B 120.9(3) . . ?
C5B C4B C10B 120.8(3) . . ?
C5B C4B C3B 118.3(3) . . ?
C10B C14B H14B 109.0 . . ?
C10B C14B H14C 109.0 . . ?
H14B C14B H14C 107.8 . . ?
C13B C14B C10B 112.7(3) . . ?
C13B C14B H14B 109.0 . . ?
C13B C14B H14C 109.0 . . ?
O1A C1A C6A 125.0(3) . . ?
O1A C1A C2A 115.7(3) . . ?
C6A C1A C2A 119.3(3) . . ?
C1B C6B H6B 120.6 . . ?
C1B C6B C5B 118.9(3) . . ?
C5B C6B H6B 120.6 . . ?
O4A C15A C13A 114.8(3) . . ?
O4A C15A H15A 109.4 . . ?
O4A C15A C16A 109.8(3) . . ?
C13A C15A H15A 109.4 . . ?
C13A C15A C16A 103.8(3) . . ?
C16A C15A H15A 109.4 . . ?
C9B C8B H8BA 109.5 . . ?
C9B C8B H8BB 109.5 . . ?
C9B C8B C7B 110.5(3) . . ?
H8BA C8B H8BB 108.1 . . ?
C7B C8B H8BA 109.5 . . ?
C7B C8B H8BB 109.5 . . ?
C17B C16B C15B 105.3(2) . . ?
C17B C16B H16B 108.7 . . ?
C15B C16B H16B 108.7 . . ?
C20B C16B C17B 111.9(3) . . ?
C20B C16B C15B 113.5(3) . . ?
C20B C16B H16B 108.7 . . ?
C12B C18B H18D 109.5 . . ?
C12B C18B H18E 109.5 . . ?
C12B C18B H18F 109.5 . . ?
H18D C18B H18E 109.5 . . ?
H18D C18B H18F 109.5 . . ?
H18E C18B H18F 109.5 . . ?
C12B C13B C14B 111.3(2) . . ?
C12B C13B H13A 109.4 . . ?
C12B C13B H13B 109.4 . . ?
C14B C13B H13A 109.4 . . ?
C14B C13B H13B 109.4 . . ?
H13A C13B H13B 108.0 . . ?
C4B C5B C6B 122.3(3) . . ?
C4B C5B H5B 118.8 . . ?
C6B C5B H5B 118.8 . . ?
C1A C2A H2A 120.1 . . ?
C3A C2A C1A 119.8(3) . . ?
C3A C2A H2A 120.1 . . ?
C4A C3A H3A 119.0 . . ?
C2A C3A C4A 122.0(3) . . ?
C2A C3A H3A 119.0 . . ?
C3B C7B C8B 113.9(3) . . ?
C3B C7B H7BA 108.8 . . ?
C3B C7B H7BB 108.8 . . ?
C8B C7B H7BA 108.8 . . ?
C8B C7B H7BB 108.8 . . ?
H7BA C7B H7BB 107.7 . . ?
C8A C9A H9AA 109.7 . . ?
C8A C9A H9AB 109.7 . . ?
C8A C9A C10A 109.6(3) . . ?
H9AA C9A H9AB 108.2 . . ?
C10A C9A H9AA 109.7 . . ?
C10A C9A H9AB 109.7 . . ?
C4A C7A C8A 111.6(3) . . ?
C4A C7A H7A 106.0 . . ?
C11A C7A C4A 114.2(3) . . ?
C11A C7A C8A 112.4(3) . . ?
C11A C7A H7A 106.0 . . ?
C8A C7A H7A 106.0 . . ?
C27A C26A Si1A 110.3(3) . . ?
C27A C26A C28A 109.6(4) . . ?
C27A C26A C29A 108.5(5) . . ?
C28A C26A Si1A 109.0(3) . . ?
C29A C26A Si1A 109.6(3) . . ?
C29A C26A C28A 109.9(4) . . ?
C15A C16A H16A 107.5 . . ?
C17A C16A C15A 105.8(3) . . ?
C17A C16A H16A 107.5 . . ?
C20A C16A C15A 114.2(4) . . ?
C20A C16A H16A 107.5 . . ?
C20A C16A C17A 114.1(4) . . ?
C13A C14A H14A 106.6 . . ?
C8A C14A C13A 112.3(3) . . ?
C8A C14A H14A 106.6 . . ?
C8A C14A C17A 119.1(3) . . ?
C17A C14A C13A 105.0(3) . . ?
C17A C14A H14A 106.6 . . ?
O65 C19B H19D 109.5 . . ?
O65 C19B H19E 109.5 . . ?
O65 C19B H19F 109.5 . . ?
H19D C19B H19E 109.5 . . ?
H19D C19B H19F 109.5 . . ?
H19E C19B H19F 109.5 . . ?
C21B C20B C16B 113.1(3) . . ?
C21B C20B H20C 109.0 . . ?
C21B C20B H20D 109.0 . . ?
C16B C20B H20C 109.0 . . ?
C16B C20B H20D 109.0 . . ?
H20C C20B H20D 107.8 . . ?
O2A C21A O3A 126.2(6) . . ?
O2A C21A C20A 122.2(5) . . ?
O3A C21A C20A 111.5(5) . . ?
C5A C10A C9A 113.5(3) . . ?
C5A C10A H10A 108.9 . . ?
C5A C10A H10B 108.9 . . ?
C9A C10A H10A 108.9 . . ?
C9A C10A H10B 108.9 . . ?
H10A C10A H10B 107.7 . . ?
C13A C18A H18A 109.5 . . ?
C13A C18A H18B 109.5 . . ?
C13A C18A H18C 109.5 . . ?
H18A C18A H18B 109.5 . . ?
H18A C18A H18C 109.5 . . ?
H18B C18A H18C 109.5 . . ?
C16A C17A H17A 110.8 . . ?
C16A C17A H17B 110.8 . . ?
C14A C17A C16A 104.7(3) . . ?
C14A C17A H17A 110.8 . . ?
C14A C17A H17B 110.8 . . ?
H17A C17A H17B 108.9 . . ?
O1A C19A H19A 109.5 . . ?
O1A C19A H19B 109.5 . . ?
O1A C19A H19C 109.5 . . ?
H19A C19A H19B 109.5 . . ?
H19A C19A H19C 109.5 . . ?
H19B C19A H19C 109.5 . . ?
O61 C22B H22C 109.4 . . ?
O61 C22B H22D 109.4 . . ?
O61 C22B C23B 111.0(5) . . ?
H22C C22B H22D 108.0 . . ?
C23B C22B H22C 109.4 . . ?
C23B C22B H22D 109.4 . . ?
C28B C26B Si52 110.0(4) . . ?
C28B C26B C29B 107.8(5) . . ?
C29B C26B Si52 110.3(4) . . ?
C27B C26B Si52 109.4(4) . . ?
C27B C26B C28B 109.1(4) . . ?
C27B C26B C29B 110.3(6) . . ?
C21A O3A C22A 115.6(7) . . ?
Si52 C24B H24D 109.5 . . ?
Si52 C24B H24E 109.5 . . ?
Si52 C24B H24F 109.5 . . ?
H24D C24B H24E 109.5 . . ?
H24D C24B H24F 109.5 . . ?
H24E C24B H24F 109.5 . . ?
C26A C27A H27A 109.5 . . ?
C26A C27A H27B 109.5 . . ?
C26A C27A H27C 109.5 . . ?
H27A C27A H27B 109.5 . . ?
H27A C27A H27C 109.5 . . ?
H27B C27A H27C 109.5 . . ?
C26A C28A H28A 109.5 . . ?
C26A C28A H28B 109.5 . . ?
C26A C28A H28C 109.5 . . ?
H28A C28A H28B 109.5 . . ?
H28A C28A H28C 109.5 . . ?
H28B C28A H28C 109.5 . . ?
C16A C20A C21A 113.7(5) . . ?
C16A C20A H20A 108.8 . . ?
C16A C20A H20B 108.8 . . ?
C21A C20A H20A 108.8 . . ?
C21A C20A H20B 108.8 . . ?
H20A C20A H20B 107.7 . . ?
Si1A C24A H24A 109.5 . . ?
Si1A C24A H24B 109.5 . . ?
Si1A C24A H24C 109.5 . . ?
H24A C24A H24B 109.5 . . ?
H24A C24A H24C 109.5 . . ?
H24B C24A H24C 109.5 . . ?
C26A C29A H29A 109.5 . . ?
C26A C29A H29B 109.5 . . ?
C26A C29A H29C 109.5 . . ?
H29A C29A H29B 109.5 . . ?
H29A C29A H29C 109.5 . . ?
H29B C29A H29C 109.5 . . ?
C26B C28B H28D 109.5 . . ?
C26B C28B H28E 109.5 . . ?
C26B C28B H28F 109.5 . . ?
H28D C28B H28E 109.5 . . ?
H28D C28B H28F 109.5 . . ?
H28E C28B H28F 109.5 . . ?
Si1A C25A H25A 109.5 . . ?
Si1A C25A H25B 109.5 . . ?
Si1A C25A H25C 109.5 . . ?
H25A C25A H25B 109.5 . . ?
H25A C25A H25C 109.5 . . ?
H25B C25A H25C 109.5 . . ?
Si52 C25B H25D 109.5 . . ?
Si52 C25B H25E 109.5 . . ?
Si52 C25B H25F 109.5 . . ?
H25D C25B H25E 109.5 . . ?
H25D C25B H25F 109.5 . . ?
H25E C25B H25F 109.5 . . ?
C26B C29B H29D 109.5 . . ?
C26B C29B H29E 109.5 . . ?
C26B C29B H29F 109.5 . . ?
H29D C29B H29E 109.5 . . ?
H29D C29B H29F 109.5 . . ?
H29E C29B H29F 109.5 . . ?
C26B C27B H27D 109.5 . . ?
C26B C27B H27E 109.5 . . ?
C26B C27B H27F 109.5 . . ?
H27D C27B H27E 109.5 . . ?
H27D C27B H27F 109.5 . . ?
H27E C27B H27F 109.5 . . ?
C22B C23B H23D 109.5 . . ?
C22B C23B H23E 109.5 . . ?
C22B C23B H23F 109.5 . . ?
H23D C23B H23E 109.5 . . ?
H23D C23B H23F 109.5 . . ?
H23E C23B H23F 109.5 . . ?
O3A C22A H22A 109.4 . . ?
O3A C22A H22B 109.4 . . ?
H22A C22A H22B 108.0 . . ?
C23A C22A O3A 111.0(8) . . ?
C23A C22A H22A 109.4 . . ?
C23A C22A H22B 109.4 . . ?
C22A C23A H23A 109.5 . . ?
C22A C23A H23B 109.5 . . ?
C22A C23A H23C 109.5 . . ?
H23A C23A H23B 109.5 . . ?
H23A C23A H23C 109.5 . . ?
H23B C23A H23C 109.5 . . ?

loop_
_geom_bond_atom_site_label_1
_geom_bond_atom_site_label_2
_geom_bond_distance
_geom_bond_site_symmetry_2
_geom_bond_publ_flag
Si1A O4A 1.652(3) . ?
Si1A C26A 1.880(4) . ?
Si1A C24A 1.877(5) . ?
Si1A C25A 1.863(5) . ?
Si52 O51 1.641(2) . ?
Si52 C26B 1.887(6) . ?
Si52 C24B 1.871(5) . ?
Si52 C25B 1.863(5) . ?
O65 C1B 1.370(4) . ?
O65 C19B 1.423(4) . ?
O51 C17B 1.428(4) . ?
O4A C15A 1.422(5) . ?
O61 C21B 1.335(5) . ?
O61 C22B 1.449(5) . ?
O1A C1A 1.373(4) . ?
O1A C19A 1.420(5) . ?
O64 C21B 1.200(5) . ?
C17B H17C 0.9800 . ?
C17B C12B 1.534(4) . ?
C17B C16B 1.546(4) . ?
C10B H10C 0.9800 . ?
C10B C9B 1.542(4) . ?
C10B C4B 1.528(4) . ?
C10B C14B 1.536(4) . ?
C13A C12A 1.527(5) . ?
C13A C15A 1.541(5) . ?
C13A C14A 1.538(5) . ?
C13A C18A 1.535(5) . ?
C15B H15B 0.9700 . ?
C15B H15C 0.9700 . ?
C15B C11B 1.531(4) . ?
C15B C16B 1.550(4) . ?
C1B C2B 1.396(5) . ?
C1B C6B 1.384(5) . ?
C12B C11B 1.540(4) . ?
C12B C18B 1.533(5) . ?
C12B C13B 1.525(4) . ?
C11B H11C 0.9800 . ?
C11B C9B 1.525(4) . ?
C4A C5A 1.402(5) . ?
C4A C3A 1.397(5) . ?
C4A C7A 1.526(5) . ?
C6A H6A 0.9300 . ?
C6A C5A 1.404(5) . ?
C6A C1A 1.380(6) . ?
C21B C20B 1.514(5) . ?
C9B H9B 0.9800 . ?
C9B C8B 1.515(4) . ?
C11A H11A 0.9700 . ?
C11A H11B 0.9700 . ?
C11A C12A 1.542(5) . ?
C11A C7A 1.521(5) . ?
C2B H2B 0.9300 . ?
C2B C3B 1.393(5) . ?
C3B C4B 1.396(4) . ?
C3B C7B 1.518(4) . ?
C5A C10A 1.503(5) . ?
C8A H8A 0.9800 . ?
C8A C9A 1.520(5) . ?
C8A C7A 1.540(5) . ?
C8A C14A 1.520(5) . ?
C12A H12A 0.9700 . ?
C12A H12B 0.9700 . ?
C4B C5B 1.393(4) . ?
O2A C21A 1.207(7) . ?
C14B H14B 0.9700 . ?
C14B H14C 0.9700 . ?
C14B C13B 1.535(4) . ?
C1A C2A 1.389(5) . ?
C6B H6B 0.9300 . ?
C6B C5B 1.394(5) . ?
C15A H15A 0.9800 . ?
C15A C16A 1.555(6) . ?
C8B H8BA 0.9700 . ?
C8B H8BB 0.9700 . ?
C8B C7B 1.525(5) . ?
C16B H16B 0.9800 . ?
C16B C20B 1.525(5) . ?
C18B H18D 0.9600 . ?
C18B H18E 0.9600 . ?
C18B H18F 0.9600 . ?
C13B H13A 0.9700 . ?
C13B H13B 0.9700 . ?
C5B H5B 0.9300 . ?
C2A H2A 0.9300 . ?
C2A C3A 1.387(5) . ?
C3A H3A 0.9300 . ?
C7B H7BA 0.9700 . ?
C7B H7BB 0.9700 . ?
C9A H9AA 0.9700 . ?
C9A H9AB 0.9700 . ?
C9A C10A 1.523(5) . ?
C7A H7A 0.9800 . ?
C26A C27A 1.516(6) . ?
C26A C28A 1.538(6) . ?
C26A C29A 1.523(7) . ?
C16A H16A 0.9800 . ?
C16A C17A 1.542(6) . ?
C16A C20A 1.496(6) . ?
C14A H14A 0.9800 . ?
C14A C17A 1.534(5) . ?
C19B H19D 0.9600 . ?
C19B H19E 0.9600 . ?
C19B H19F 0.9600 . ?
C20B H20C 0.9700 . ?
C20B H20D 0.9700 . ?
C21A O3A 1.259(7) . ?
C21A C20A 1.572(8) . ?
C10A H10A 0.9700 . ?
C10A H10B 0.9700 . ?
C18A H18A 0.9600 . ?
C18A H18B 0.9600 . ?
C18A H18C 0.9600 . ?
C17A H17A 0.9700 . ?
C17A H17B 0.9700 . ?
C19A H19A 0.9600 . ?
C19A H19B 0.9600 . ?
C19A H19C 0.9600 . ?
C22B H22C 0.9700 . ?
C22B H22D 0.9700 . ?
C22B C23B 1.476(9) . ?
C26B C28B 1.535(6) . ?
C26B C29B 1.537(9) . ?
C26B C27B 1.523(8) . ?
O3A C22A 1.445(9) . ?
C24B H24D 0.9600 . ?
C24B H24E 0.9600 . ?
C24B H24F 0.9600 . ?
C27A H27A 0.9600 . ?
C27A H27B 0.9600 . ?
C27A H27C 0.9600 . ?
C28A H28A 0.9600 . ?
C28A H28B 0.9600 . ?
C28A H28C 0.9600 . ?
C20A H20A 0.9700 . ?
C20A H20B 0.9700 . ?
C24A H24A 0.9600 . ?
C24A H24B 0.9600 . ?
C24A H24C 0.9600 . ?
C29A H29A 0.9600 . ?
C29A H29B 0.9600 . ?
C29A H29C 0.9600 . ?
C28B H28D 0.9600 . ?
C28B H28E 0.9600 . ?
C28B H28F 0.9600 . ?
C25A H25A 0.9600 . ?
C25A H25B 0.9600 . ?
C25A H25C 0.9600 . ?
C25B H25D 0.9600 . ?
C25B H25E 0.9600 . ?
C25B H25F 0.9600 . ?
C29B H29D 0.9600 . ?
C29B H29E 0.9600 . ?
C29B H29F 0.9600 . ?
C27B H27D 0.9600 . ?
C27B H27E 0.9600 . ?
C27B H27F 0.9600 . ?
C23B H23D 0.9600 . ?
C23B H23E 0.9600 . ?
C23B H23F 0.9600 . ?
C22A H22A 0.9700 . ?
C22A H22B 0.9700 . ?
C22A C23A 1.411(13) . ?
C23A H23A 0.9600 . ?
C23A H23B 0.9600 . ?
C23A H23C 0.9600 . ?

loop_
_geom_torsion_atom_site_label_1
_geom_torsion_atom_site_label_2
_geom_torsion_atom_site_label_3
_geom_torsion_atom_site_label_4
_geom_torsion
_geom_torsion_site_symmetry_1
_geom_torsion_site_symmetry_2
_geom_torsion_site_symmetry_3
_geom_torsion_site_symmetry_4
_geom_torsion_publ_flag
Si1A O4A C15A C13A -111.1(3) . . . . ?
Si1A O4A C15A C16A 132.5(3) . . . . ?
Si52 O51 C17B C12B -115.8(3) . . . . ?
Si52 O51 C17B C16B 126.8(3) . . . . ?
O65 C1B C2B C3B 177.0(3) . . . . ?
O65 C1B C6B C5B -177.6(3) . . . . ?
O51 Si52 C26B C28B -178.2(3) . . . . ?
O51 Si52 C26B C29B -59.4(4) . . . . ?
O51 Si52 C26B C27B 62.1(5) . . . . ?
O51 C17B C12B C11B -165.0(3) . . . . ?
O51 C17B C12B C18B -46.1(3) . . . . ?
O51 C17B C12B C13B 79.3(4) . . . . ?
O51 C17B C16B C15B 147.6(3) . . . . ?
O51 C17B C16B C20B -88.6(3) . . . . ?
O4A Si1A C26A C27A -62.5(4) . . . . ?
O4A Si1A C26A C28A 177.2(4) . . . . ?
O4A Si1A C26A C29A 56.9(4) . . . . ?
O4A C15A C16A C17A 149.2(3) . . . . ?
O4A C15A C16A C20A -84.4(4) . . . . ?
O61 C21B C20B C16B 173.8(3) . . . . ?
O1A C1A C2A C3A -179.2(3) . . . . ?
O64 C21B C20B C16B -7.0(5) . . . . ?
C17B C12B C11B C15B 46.9(3) . . . . ?
C17B C12B C11B C9B 178.2(2) . . . . ?
C17B C12B C13B C14B 165.5(3) . . . . ?
C17B C16B C20B C21B 171.6(3) . . . . ?
C10B C9B C8B C7B -64.3(3) . . . . ?
C10B C4B C5B C6B 177.6(3) . . . . ?
C10B C14B C13B C12B -53.3(4) . . . . ?
C13A C15A C16A C17A 26.0(4) . . . . ?
C13A C15A C16A C20A 152.4(4) . . . . ?
C13A C14A C17A C16A -28.4(4) . . . . ?
C15B C11B C9B C10B -177.2(3) . . . . ?
C15B C11B C9B C8B -55.8(4) . . . . ?
C15B C16B C20B C21B -69.4(4) . . . . ?
C1B C2B C3B C4B 1.8(5) . . . . ?
C1B C2B C3B C7B -178.0(3) . . . . ?
C1B C6B C5B C4B -0.6(6) . . . . ?
C12B C17B C16B C15B 24.6(3) . . . . ?
C12B C17B C16B C20B 148.4(3) . . . . ?
C12B C11B C9B C10B 60.0(3) . . . . ?
C12B C11B C9B C8B -178.5(3) . . . . ?
C11B C15B C16B C17B 4.7(4) . . . . ?
C11B C15B C16B C20B -118.0(3) . . . . ?
C11B C12B C13B C14B 55.3(3) . . . . ?
C11B C9B C8B C7B 175.2(3) . . . . ?
C4A C5A C10A C9A -16.8(5) . . . . ?
C6A C5A C10A C9A 162.4(3) . . . . ?
C6A C1A C2A C3A 0.5(5) . . . . ?
C21B O61 C22B C23B -90.7(5) . . . . ?
C9B C10B C4B C3B -22.3(4) . . . . ?
C9B C10B C4B C5B 159.8(3) . . . . ?
C9B C10B C14B C13B 53.3(4) . . . . ?
C9B C8B C7B C3B 43.0(4) . . . . ?
C2B C1B C6B C5B 2.1(5) . . . . ?
C2B C3B C4B C10B -178.3(3) . . . . ?
C2B C3B C4B C5B -0.3(5) . . . . ?
C2B C3B C7B C8B 168.0(3) . . . . ?
C3B C4B C5B C6B -0.3(5) . . . . ?
C5A C4A C3A C2A -1.0(5) . . . . ?
C5A C4A C7A C11A -149.4(3) . . . . ?
C5A C4A C7A C8A -20.6(4) . . . . ?
C5A C6A C1A O1A 179.0(3) . . . . ?
C5A C6A C1A C2A -0.7(5) . . . . ?
C8A C9A C10A C5A 47.2(4) . . . . ?
C8A C14A C17A C16A -155.2(3) . . . . ?
C12A C13A C15A O4A 81.9(4) . . . . ?
C12A C13A C15A C16A -158.2(3) . . . . ?
C12A C13A C14A C8A -62.8(3) . . . . ?
C12A C13A C14A C17A 166.4(3) . . . . ?
C12A C11A C7A C4A 177.2(3) . . . . ?
C12A C11A C7A C8A 48.7(4) . . . . ?
C4B C10B C9B C11B 177.1(3) . . . . ?
C4B C10B C9B C8B 53.0(4) . . . . ?
C4B C10B C14B C13B -179.6(3) . . . . ?
C4B C3B C7B C8B -11.8(5) . . . . ?
O2A C21A O3A C22A -3.4(11) . . . . ?
O2A C21A C20A C16A -3.8(8) . . . . ?
C14B C10B C9B C11B -54.9(3) . . . . ?
C14B C10B C9B C8B -179.0(3) . . . . ?
C14B C10B C4B C3B -149.6(3) . . . . ?
C14B C10B C4B C5B 32.5(4) . . . . ?
C1A C6A C5A C4A 0.0(5) . . . . ?
C1A C6A C5A C10A -179.2(3) . . . . ?
C1A C2A C3A C4A 0.3(5) . . . . ?
C6B C1B C2B C3B -2.7(5) . . . . ?
C15A C13A C12A C11A 165.3(3) . . . . ?
C15A C13A C14A C8A 174.9(3) . . . . ?
C15A C13A C14A C17A 44.1(3) . . . . ?
C15A C16A C17A C14A 1.3(4) . . . . ?
C15A C16A C20A C21A 173.9(4) . . . . ?
C16B C17B C12B C11B -43.6(3) . . . . ?
C16B C17B C12B C18B 75.3(3) . . . . ?
C16B C17B C12B C13B -159.3(3) . . . . ?
C16B C15B C11B C12B -32.3(3) . . . . ?
C16B C15B C11B C9B -159.4(3) . . . . ?
C18B C12B C11B C15B -69.0(3) . . . . ?
C18B C12B C11B C9B 62.3(3) . . . . ?
C18B C12B C13B C14B -69.7(3) . . . . ?
C13B C12B C11B C15B 167.8(3) . . . . ?
C13B C12B C11B C9B -60.9(3) . . . . ?
C3A C4A C5A C6A 0.9(5) . . . . ?
C3A C4A C5A C10A -180.0(3) . . . . ?
C3A C4A C7A C11A 34.1(4) . . . . ?
C3A C4A C7A C8A 162.9(3) . . . . ?
C7B C3B C4B C10B 1.6(5) . . . . ?
C7B C3B C4B C5B 179.6(3) . . . . ?
C9A C8A C7A C4A 51.0(4) . . . . ?
C9A C8A C7A C11A -179.3(3) . . . . ?
C9A C8A C14A C13A -175.2(3) . . . . ?
C9A C8A C14A C17A -52.0(4) . . . . ?
C7A C4A C5A C6A -175.7(3) . . . . ?
C7A C4A C5A C10A 3.4(5) . . . . ?
C7A C4A C3A C2A 175.6(3) . . . . ?
C7A C11A C12A C13A -49.4(4) . . . . ?
C7A C8A C9A C10A -65.3(4) . . . . ?
C7A C8A C14A C13A 62.2(3) . . . . ?
C7A C8A C14A C17A -174.6(3) . . . . ?
C26A Si1A O4A C15A -171.8(3) . . . . ?
C14A C13A C12A C11A 54.0(4) . . . . ?
C14A C13A C15A O4A -162.4(3) . . . . ?
C14A C13A C15A C16A -42.5(3) . . . . ?
C14A C8A C9A C10A 172.9(3) . . . . ?
C14A C8A C7A C4A 176.7(3) . . . . ?
C14A C8A C7A C11A -53.5(4) . . . . ?
C19B O65 C1B C2B -179.4(3) . . . . ?
C19B O65 C1B C6B 0.3(5) . . . . ?
C21A O3A C22A C23A -94.4(11) . . . . ?
C18A C13A C12A C11A -69.4(4) . . . . ?
C18A C13A C15A O4A -43.5(4) . . . . ?
C18A C13A C15A C16A 76.4(4) . . . . ?
C18A C13A C14A C8A 58.7(4) . . . . ?
C18A C13A C14A C17A -72.2(4) . . . . ?
C17A C16A C20A C21A -64.1(6) . . . . ?
C19A O1A C1A C6A 0.3(6) . . . . ?
C19A O1A C1A C2A 180.0(4) . . . . ?
C22B O61 C21B O64 -1.7(6) . . . . ?
C22B O61 C21B C20B 177.5(4) . . . . ?
C26B Si52 O51 C17B 143.8(3) . . . . ?
O3A C21A C20A C16A 173.6(5) . . . . ?
C24B Si52 O51 C17B 23.1(4) . . . . ?
C24B Si52 C26B C28B -56.9(4) . . . . ?
C24B Si52 C26B C29B 61.9(5) . . . . ?
C24B Si52 C26B C27B -176.6(4) . . . . ?
C20A C16A C17A C14A -125.1(4) . . . . ?
C20A C21A O3A C22A 179.4(7) . . . . ?
C24A Si1A O4A C15A 70.8(4) . . . . ?
C24A Si1A C26A C27A 56.4(4) . . . . ?
C24A Si1A C26A C28A -63.9(4) . . . . ?
C24A Si1A C26A C29A 175.8(4) . . . . ?
C25A Si1A O4A C15A -52.0(4) . . . . ?
C25A Si1A C26A C27A 177.8(4) . . . . ?
C25A Si1A C26A C28A 57.5(5) . . . . ?
C25A Si1A C26A C29A -62.8(4) . . . . ?
C25B Si52 O51 C17B -97.9(4) . . . . ?
C25B Si52 C26B C28B 63.9(4) . . . . ?
C25B Si52 C26B C29B -177.4(4) . . . . ?
C25B Si52 C26B C27B -55.9(5) . . . . ?

loop_
_exptl_oxdiff_crystal_face_indexfrac_h
_exptl_oxdiff_crystal_face_indexfrac_k
_exptl_oxdiff_crystal_face_indexfrac_l
_exptl_oxdiff_crystal_face_x
_exptl_oxdiff_crystal_face_y
_exptl_oxdiff_crystal_face_z
-0.0008 5.9985 0.0027 0.3381 -0.1208 -0.8671
0.0008 -5.9985 -0.0027 -0.3381 0.1208 0.8671
-0.0009 5.9981 4.0033 0.2156 -0.3567 -0.9451
-4.0006 0.0032 2.9934 0.6006 -0.6350 0.4399
0.0005 0.0016 -14.0021 0.4285 0.8258 0.2728
3.0011 -3.0012 -6.9971 -0.4741 0.8168 0.1962
3.0011 -5.0014 -0.9971 -0.7704 0.5031 0.3683
1.0004 -5.0009 11.0011 -0.7915 -0.4337 0.3837
-0.0008 1.9981 13.0028 -0.2852 -0.8070 -0.5424
-2.0009 6.0007 -3.0013 0.7761 -0.1728 -0.5595
